data_1000338
loop_
_publ_author_name
'Abjean, P'
'Leblanc, M'
'De, Pape R'
'Ferey, G'

_publ_section_title 'Structure of Na~2~ Ba~3~ Cr~4~ F~20~'
_journal_coden_ASTM ACSCEE
_journal_name_full 'Acta Crystallographica C (39,1983-)'
_journal_page_first 1696
_journal_page_last 1698
_journal_volume 41
_journal_year 1985
_chemical_formula_structural 'Na2 Ba3 Cr4 F20'
_chemical_formula_sum 'Ba3 Cr4 F20 Na2'
_chemical_name_systematic 'Disodium tribarium tetrachromium fluoride'
_space_group_IT_number 14
_symmetry_cell_setting monoclinic
_symmetry_Int_Tables_number 14
_symmetry_space_group_name_Hall '-P 2yn'
_symmetry_space_group_name_H-M 'P 1 21/n 1'
_cell_angle_alpha 90
_cell_angle_beta 90.76(1)
_cell_angle_gamma 90
_cell_formula_units_Z 2
_cell_length_a 7.262(4)
_cell_length_b 20.668(8)
_cell_length_c 5.431(2)
_cell_volume 815.1
_exptl_crystal_density_meas 4.26
_refine_ls_R_factor_all 0.027
_cod_database_code 1000338

loop_
_symmetry_equiv_pos_as_xyz
x,y,z
1/2+x,1/2-y,1/2+z
-x,-y,-z
1/2-x,1/2+y,1/2-z

loop_
_atom_site_aniso_label
_atom_site_aniso_U_11
_atom_site_aniso_U_12
_atom_site_aniso_U_13
_atom_site_aniso_U_22
_atom_site_aniso_U_23
_atom_site_aniso_U_33
Na1 0.0239(18) 0.0046(14) -0.0095(15) 0.0183(17) 0.0008(14) 0.0285(21)
Ba1 0.0150(4) -0.0038(3) 0.0009(3) 0.0115(3) -0.0001(3) 0.0162(4)
Ba2 0.0082(2) 0.0005(2) 0.0018(2) 0.0108(2) 0.0004(2) 0.0151(3)
Cr1 0.0053(6) -0.0005(5) 0.0007(5) 0.0117(6) .0000(5) 0.0086(7)
Cr2 0.0072(6) -0.0008(5) 0.0014(5) 0.0086(6) .0000(5) 0.0088(7)
F1 0.0099(24) -0.0006(18) 0.0003(19) 0.0180(23) 0.0006(19) 0.0181(28)
F2 0.0134(23) -0.0050(19) 0.0043(21) 0.0144(23) -0.0011(20) 0.0345(32)
F3 0.0217(26) 0.0007(20) 0.006(2) 0.0129(23) -0.0012(20) 0.0234(29)
F4 0.0196(25) -0.0021(20) -0.0061(20) 0.0212(24) 0.0004(19) 0.0166(27)
F5 0.0190(24) 0.0013(19) 0.0013(21) 0.0120(24) 0.0007(19) 0.0298(31)
F6 0.0058(21) -0.0033(17) 0.0023(18) 0.0178(22) 0.0006(18) 0.0186(27)
F7 0.0111(23) -0.0048(18) -0.0021(19) 0.0185(23) 0.0029(20) 0.0235(28)
F8 0.0076(21) -0.0026(18) 0.0047(18) 0.0235(25) -0.0033(19) 0.0144(27)
F9 0.0169(25) 0.0011(19) 0.0059(19) 0.0182(23) 0.0043(19) 0.0133(27)
F10 0.0144(23) -0.0016(19) -0.0057(19) 0.0221(25) 0.0011(19) 0.0131(27)

loop_
_atom_site_label
_atom_site_type_symbol
_atom_site_symmetry_multiplicity
_atom_site_Wyckoff_symbol
_atom_site_fract_x
_atom_site_fract_y
_atom_site_fract_z
_atom_site_occupancy
_atom_site_attached_hydrogens
_atom_site_calc_flag
Na1 Na1+ 4 e 0.7736(5) 0.4094(2) -0.0139(6) 1. 0 d
Ba1 Ba2+ 2 a 0. 0. 0. 1. 0 d
Ba2 Ba2+ 4 e 0.4947(1) 0.2769(1) -0.4763(1) 1. 0 d
Cr1 Cr3+ 4 e 0.4675(2) 0.1386(1) -0.0270(2) 1. 0 d
Cr2 Cr3+ 4 e 0.2879(2) 0.3965(1) -0.0192(2) 1. 0 d
F1 F1- 4 e 0.2957(6) 0.1791(2) -0.2407(8) 1. 0 d
F2 F1- 4 e 0.3072(6) 0.0677(2) 0.0009(9) 1. 0 d
F3 F1- 4 e 0.2730(6) 0.3065(2) -0.0498(9) 1. 0 d
F4 F1- 4 e 0.1447(6) 0.4066(2) -0.3199(8) 1. 0 d
F5 F1- 4 e 0.3116(6) 0.4870(2) -0.0014(9) 1. 0 d
F6 F1- 4 e 0.4998(6) 0.3929(2) -0.2168(8) 1. 0 d
F7 F1- 4 e 0.6260(6) 0.2103(2) -0.0621(9) 1. 0 d
F8 F1- 4 e 0.5674(6) 0.0991(2) -0.3246(8) 1. 0 d
F9 F1- 4 e 0.8566(6) 0.3220(2) -0.2550(8) 1. 0 d
F10 F1- 4 e 0.9351(6) 0.1112(2) -0.2352(8) 1. 0 d

loop_
_atom_type_symbol
_atom_type_oxidation_number
Na1+ 1.000
Ba2+ 2.000
Cr3+ 3.000
F1- -1.000
